data_7231852
loop_
_publ_author_name
'wang, tao'
'Huang, Kun'
'Peng, Mengni'
'Li, Xianglin'
'Han, Defang'
'jing, linhai'
'Qin, Dabin'

_publ_section_title
;
 Metal-Organic Frameworks Based on Tetraphenylpyrazine Derived
 Tetracarboxylic Acid for Electrocatalytic Hydrogen Evolution Reaction and
 NACs Sensing
;
_journal_name_full CrystEngComm
_journal_paper_doi 10.1039/C8CE01868E
_journal_year 2018
_chemical_formula_moiety 'C32 H16 N2 O8 Pb2'
_chemical_formula_sum 'C32 H16 N2 O8 Pb2'
_chemical_formula_weight 970.85
_space_group_crystal_system triclinic
_space_group_IT_number 2
_space_group_name_Hall '-P 1'
_space_group_name_H-M_alt 'P -1'
_symmetry_space_group_name_Hall '-P 1'
_symmetry_space_group_name_H-M 'P -1'
_atom_sites_solution_hydrogens geom
_audit_creation_date 2018-07-04
_audit_creation_method
;
Olex2 1.2
(compiled 2018.05.18 svn.r3508 for OlexSys, GUI svn.r5506)
;
_audit_update_record
;
2018-08-06 deposited with the CCDC.
2018-11-21 downloaded from the CCDC.
;
_cell_angle_alpha 84.722(3)
_cell_angle_beta 72.677(3)
_cell_angle_gamma 87.758(3)
_cell_formula_units_Z 2
_cell_length_a 9.9328(7)
_cell_length_b 11.8804(9)
_cell_length_c 14.8808(10)
_cell_measurement_reflns_used 9981
_cell_measurement_temperature 293(2)
_cell_measurement_theta_max 27.54
_cell_measurement_theta_min 2.33
_cell_volume 1669.1(2)
_computing_molecular_graphics 'Olex2 (Dolomanov et al., 2009)'
_computing_publication_material 'Olex2 (Dolomanov et al., 2009)'
_computing_structure_refinement 'ShelXL (Sheldrick, 2015)'
_diffrn_ambient_temperature 293.15
_diffrn_measured_fraction_theta_full 0.994
_diffrn_measured_fraction_theta_max 0.994
_diffrn_measurement_device_type 'Bruker APEX-II CCD'
_diffrn_radiation_type MoK\a
_diffrn_radiation_wavelength 0.71073
_diffrn_reflns_av_R_equivalents 0.0996
_diffrn_reflns_av_unetI/netI 0.0453
_diffrn_reflns_Laue_measured_fraction_full 0.994
_diffrn_reflns_Laue_measured_fraction_max 0.994
_diffrn_reflns_limit_h_max 11
_diffrn_reflns_limit_h_min -11
_diffrn_reflns_limit_k_max 13
_diffrn_reflns_limit_k_min -13
_diffrn_reflns_limit_l_max 17
_diffrn_reflns_limit_l_min -17
_diffrn_reflns_number 51405
_diffrn_reflns_point_group_measured_fraction_full 0.994
_diffrn_reflns_point_group_measured_fraction_max 0.994
_diffrn_reflns_theta_full 24.406
_diffrn_reflns_theta_max 24.406
_diffrn_reflns_theta_min 2.204
_exptl_absorpt_coefficient_mu 10.122
_exptl_crystal_colour colourless
_exptl_crystal_colour_primary colourless
_exptl_crystal_density_diffrn 1.932
_exptl_crystal_description block
_exptl_crystal_F_000 900
_exptl_crystal_size_max 0.23
_exptl_crystal_size_mid 0.21
_exptl_crystal_size_min 0.2
_refine_diff_density_max 1.409
_refine_diff_density_min -1.509
_refine_diff_density_rms 0.159
_refine_ls_extinction_method none
_refine_ls_goodness_of_fit_ref 1.074
_refine_ls_hydrogen_treatment constr
_refine_ls_matrix_type full
_refine_ls_number_parameters 397
_refine_ls_number_reflns 5478
_refine_ls_number_restraints 0
_refine_ls_restrained_S_all 1.074
_refine_ls_R_factor_all 0.0406
_refine_ls_R_factor_gt 0.0282
_refine_ls_shift/su_max 0.001
_refine_ls_shift/su_mean 0.000
_refine_ls_structure_factor_coef Fsqd
_refine_ls_weighting_details 'w=1/[\s^2^(Fo^2^)+(0.0224P)^2^+6.2129P] where P=(Fo^2^+2Fc^2^)/3'
_refine_ls_weighting_scheme calc
_refine_ls_wR_factor_gt 0.0675
_refine_ls_wR_factor_ref 0.0729
_reflns_Friedel_coverage 0.000
_reflns_number_gt 4384
_reflns_number_total 5478
_reflns_threshold_expression 'I > 2\s(I)'
_cod_data_source_file c8ce01868e2.cif
_cod_data_source_block mo_xjr201674_0m_sq_sq
_cod_database_code 7231852
_shelx_shelxl_version_number 2018/3
_shelx_space_group_comment
;
The symmetry employed for this shelxl refinement is uniquely defined
by the following loop, which should always be used as a source of
symmetry information in preference to the above space-group names.
They are only intended as comments.
;
_shelx_estimated_absorpt_t_max 0.237
_shelx_estimated_absorpt_t_min 0.204
_olex2_refinement_description
;
1. Fixed Uiso
 At 1.2 times of:
  All C(H) groups
2. Rigid body (RIGU) restrains
 C28, C31
 with sigma for 1-2 distances of 0.004 and sigma for 1-3 distances of 0.004
3.a Aromatic/amide H refined with riding coordinates:
 C3(H3), C4(H4), C6(H6), C7(H7), C12(H12), C15(H15), C16(H16), C19(H19),
 C20(H20), C22(H22), C11(H11), C28(H28), C29(H29), C30(H30), C31(H31), C23(H23)
;
_platon_squeeze_void_probe_radius 1.20
_olex2_submission_special_instructions 'No special instructions were received'

loop_
_space_group_symop_operation_xyz
'x, y, z'
'-x, -y, -z'

loop_
_atom_site_label
_atom_site_type_symbol
_atom_site_fract_x
_atom_site_fract_y
_atom_site_fract_z
_atom_site_U_iso_or_equiv
_atom_site_adp_type
_atom_site_occupancy
_atom_site_site_symmetry_order
_atom_site_calc_flag
_atom_site_refinement_flags_posn
_atom_site_refinement_flags_adp
O1 O 0.0440(6) 0.1858(4) 0.0541(4) 0.0380(13) Uani 1 1 d . .
Pb1 Pb -0.12912(3) 0.12388(2) -0.01667(2) 0.02422(9) Uani 1 1 d . .
N1 N 0.2072(6) 0.3399(4) 0.4746(4) 0.0278(14) Uani 1 1 d . .
C1 C 0.1047(7) 0.1394(5) 0.1100(5) 0.0250(15) Uani 1 1 d . .
Pb2 Pb 0.56305(3) 0.94764(2) 0.86620(2) 0.02646(9) Uani 1 1 d . .
O2 O 0.1563(6) 0.0403(4) 0.1091(4) 0.0356(12) Uani 1 1 d . .
N2 N 0.3036(7) 0.5568(4) 0.4439(4) 0.0302(14) Uani 1 1 d . .
C2 C 0.1247(7) 0.2080(5) 0.1853(5) 0.0256(15) Uani 1 1 d . .
O3 O 0.4505(8) 0.8549(5) 0.7778(4) 0.0617(18) Uani 1 1 d . .
C3 C 0.1253(8) 0.3251(6) 0.1747(5) 0.0306(17) Uani 1 1 d . .
H3 H 0.105106 0.362532 0.122371 0.037 Uiso 1 1 calc R .
C21 C 0.3352(8) 0.7073(6) 0.7368(5) 0.0325(17) Uani 1 1 d . .
C4 C 0.1550(8) 0.3870(6) 0.2396(5) 0.0320(17) Uani 1 1 d . .
H4 H 0.155106 0.465526 0.230593 0.038 Uiso 1 1 calc R .
O7 O -0.1259(5) -0.0168(4) 0.0983(3) 0.0330(12) Uani 1 1 d . .
C5 C 0.1851(7) 0.3337(5) 0.3193(4) 0.0223(14) Uani 1 1 d . .
O6 O 0.5710(6) 0.7556(4) -0.0460(4) 0.0392(13) Uani 1 1 d . .
C6 C 0.1765(8) 0.2158(6) 0.3339(5) 0.0337(18) Uani 1 1 d . .
H6 H 0.190148 0.178820 0.388433 0.040 Uiso 1 1 calc R .
O5 O 0.4159(5) 0.8844(3) 0.0203(3) 0.0247(10) Uani 1 1 d . .
C7 C 0.1474(8) 0.1536(6) 0.2672(5) 0.0333(18) Uani 1 1 d . .
H7 H 0.143060 0.075204 0.277127 0.040 Uiso 1 1 calc R .
O4 O 0.2776(7) 0.7681(5) 0.8927(4) 0.0541(16) Uani 1 1 d . .
C18 C 0.2946(8) 0.5723(5) 0.6042(5) 0.0271(16) Uani 1 1 d . .
C12 C 0.4745(8) 0.6002(6) 0.1173(5) 0.0326(17) Uani 1 1 d . .
H12 H 0.540995 0.573083 0.065193 0.039 Uiso 1 1 calc R .
C13 C 0.4207(7) 0.7084(5) 0.1104(5) 0.0244(15) Uani 1 1 d . .
C14 C 0.4747(7) 0.7853(5) 0.0214(5) 0.0245(16) Uani 1 1 d . .
C15 C 0.3212(7) 0.7475(5) 0.1878(5) 0.0263(15) Uani 1 1 d . .
H15 H 0.282920 0.819716 0.182866 0.032 Uiso 1 1 calc R .
C16 C 0.2776(8) 0.6821(5) 0.2717(5) 0.0265(15) Uani 1 1 d . .
H16 H 0.212444 0.710610 0.323698 0.032 Uiso 1 1 calc R .
C8 C 0.2258(8) 0.3959(5) 0.3899(5) 0.0257(15) Uani 1 1 d . .
O8 O -0.3464(5) -0.0651(4) 0.1096(4) 0.0356(12) Uani 1 1 d . .
C17 C 0.2779(7) 0.5030(5) 0.5301(4) 0.0254(16) Uani 1 1 d . .
C19 C 0.4016(9) 0.6525(6) 0.5782(5) 0.0380(19) Uani 1 1 d . .
H19 H 0.459785 0.660709 0.516262 0.046 Uiso 1 1 calc R .
C10 C 0.3318(7) 0.5718(5) 0.2789(4) 0.0247(15) Uani 1 1 d . .
C20 C 0.4212(9) 0.7199(6) 0.6446(5) 0.0398(19) Uani 1 1 d . .
H20 H 0.492176 0.773490 0.627063 0.048 Uiso 1 1 calc R .
C9 C 0.2859(8) 0.5038(5) 0.3731(5) 0.0283(16) Uani 1 1 d . .
C22 C 0.2273(9) 0.6289(6) 0.7635(6) 0.0396(19) Uani 1 1 d . .
H22 H 0.168698 0.621269 0.825386 0.047 Uiso 1 1 calc R .
C11 C 0.4313(8) 0.5320(6) 0.1998(5) 0.0325(17) Uani 1 1 d . .
H11 H 0.468111 0.459117 0.203229 0.039 Uiso 1 1 calc R .
C25 C 0.2335(8) 0.3123(5) 0.6294(5) 0.0286(16) Uani 1 1 d . .
C26 C -0.2396(7) -0.0755(5) 0.1363(5) 0.0252(15) Uani 1 1 d . .
C27 C -0.2352(7) -0.1584(5) 0.2172(5) 0.0245(15) Uani 1 1 d . .
C28 C -0.1281(8) -0.1555(6) 0.2612(5) 0.0326(17) Uani 1 1 d . U
H28 H -0.056385 -0.102829 0.238492 0.039 Uiso 1 1 calc R .
C29 C -0.1293(8) -0.2303(6) 0.3374(5) 0.0319(17) Uani 1 1 d . .
H29 H -0.059966 -0.226267 0.367375 0.038 Uiso 1 1 calc R .
C30 C -0.3392(8) -0.3145(6) 0.3268(5) 0.0311(17) Uani 1 1 d . .
H30 H -0.409464 -0.368444 0.348072 0.037 Uiso 1 1 calc R .
C31 C -0.3401(8) -0.2370(6) 0.2519(5) 0.0319(17) Uani 1 1 d . U
H31 H -0.412820 -0.237942 0.224549 0.038 Uiso 1 1 calc R .
C32 C 0.2378(8) 0.3889(5) 0.5438(5) 0.0270(16) Uani 1 1 d . .
C24 C 0.3546(9) 0.7822(6) 0.8098(6) 0.040(2) Uani 1 1 d . .
C23 C 0.2079(9) 0.5619(6) 0.6964(5) 0.0368(18) Uani 1 1 d . .
H23 H 0.135760 0.509365 0.713860 0.044 Uiso 1 1 calc R .

loop_
_atom_site_aniso_label
_atom_site_aniso_U_11
_atom_site_aniso_U_22
_atom_site_aniso_U_33
_atom_site_aniso_U_23
_atom_site_aniso_U_13
_atom_site_aniso_U_12
O1 0.052(3) 0.033(3) 0.045(3) -0.003(2) -0.037(3) -0.009(2)
Pb1 0.03567(17) 0.02080(14) 0.02018(15) 0.00163(10) -0.01483(13) -0.00435(11)
N1 0.044(4) 0.024(3) 0.021(3) 0.005(2) -0.018(3) -0.011(3)
C1 0.028(4) 0.029(4) 0.020(4) -0.007(3) -0.009(3) -0.008(3)
Pb2 0.03690(18) 0.02290(14) 0.02132(15) 0.00128(10) -0.01135(13) -0.00725(11)
O2 0.050(3) 0.027(3) 0.040(3) -0.014(2) -0.025(3) 0.003(2)
N2 0.053(4) 0.023(3) 0.022(3) -0.001(2) -0.021(3) -0.009(3)
C2 0.024(4) 0.027(4) 0.026(4) -0.007(3) -0.009(3) 0.000(3)
O3 0.095(5) 0.056(4) 0.050(4) -0.015(3) -0.041(4) -0.022(4)
C3 0.042(5) 0.037(4) 0.020(4) -0.006(3) -0.019(4) 0.000(3)
C21 0.043(5) 0.028(4) 0.030(4) -0.007(3) -0.017(4) 0.005(3)
C4 0.049(5) 0.022(3) 0.030(4) -0.002(3) -0.019(4) -0.004(3)
O7 0.050(3) 0.026(2) 0.024(3) 0.009(2) -0.014(3) -0.013(2)
C5 0.034(4) 0.021(3) 0.014(3) 0.003(3) -0.012(3) -0.006(3)
O6 0.044(3) 0.034(3) 0.031(3) 0.009(2) -0.002(3) 0.002(2)
C6 0.056(5) 0.028(4) 0.021(4) -0.001(3) -0.019(4) -0.006(3)
O5 0.035(3) 0.020(2) 0.022(2) 0.0047(18) -0.013(2) -0.002(2)
C7 0.051(5) 0.018(3) 0.034(4) 0.000(3) -0.016(4) -0.011(3)
O4 0.062(4) 0.069(4) 0.039(4) -0.039(3) -0.016(3) 0.009(3)
C18 0.040(4) 0.027(4) 0.020(4) -0.002(3) -0.015(4) -0.005(3)
C12 0.041(5) 0.031(4) 0.022(4) -0.001(3) -0.003(4) -0.002(3)
C13 0.034(4) 0.022(3) 0.020(4) 0.004(3) -0.014(3) -0.005(3)
C14 0.027(4) 0.027(4) 0.025(4) 0.010(3) -0.018(4) -0.008(3)
C15 0.031(4) 0.023(3) 0.024(4) 0.002(3) -0.008(3) -0.001(3)
C16 0.034(4) 0.022(3) 0.025(4) -0.005(3) -0.010(3) -0.001(3)
C8 0.039(4) 0.022(3) 0.020(4) -0.002(3) -0.014(3) -0.003(3)
O8 0.042(3) 0.033(3) 0.035(3) 0.004(2) -0.019(3) 0.003(2)
C17 0.039(4) 0.026(3) 0.016(3) 0.000(3) -0.015(3) -0.010(3)
C19 0.055(5) 0.038(4) 0.020(4) -0.004(3) -0.008(4) -0.017(4)
C10 0.037(4) 0.024(3) 0.018(3) 0.002(3) -0.016(3) -0.007(3)
C20 0.043(5) 0.042(4) 0.036(5) -0.012(4) -0.011(4) -0.015(4)
C9 0.043(4) 0.022(3) 0.027(4) 0.001(3) -0.020(4) -0.005(3)
C22 0.042(5) 0.048(5) 0.032(4) -0.007(4) -0.014(4) -0.005(4)
C11 0.048(5) 0.023(4) 0.030(4) -0.001(3) -0.019(4) 0.006(3)
C25 0.043(5) 0.025(3) 0.021(4) 0.003(3) -0.015(4) -0.007(3)
C26 0.032(4) 0.022(3) 0.027(4) -0.002(3) -0.018(3) 0.000(3)
C27 0.031(4) 0.026(3) 0.021(4) 0.005(3) -0.016(3) -0.007(3)
C28 0.040(4) 0.030(4) 0.029(4) 0.010(3) -0.014(4) -0.017(3)
C29 0.037(4) 0.039(4) 0.025(4) 0.006(3) -0.019(4) -0.015(3)
C30 0.040(4) 0.030(4) 0.027(4) 0.006(3) -0.015(4) -0.019(3)
C31 0.032(4) 0.039(4) 0.031(4) 0.006(3) -0.018(4) -0.012(3)
C32 0.044(4) 0.022(3) 0.019(4) -0.001(3) -0.016(3) -0.005(3)
C24 0.050(5) 0.035(4) 0.047(5) -0.017(4) -0.028(5) 0.011(4)
C23 0.046(5) 0.035(4) 0.032(4) -0.004(3) -0.013(4) -0.013(4)

loop_
_atom_type_symbol
_atom_type_description
_atom_type_scat_dispersion_real
_atom_type_scat_dispersion_imag
_atom_type_scat_source
C C 0.0033 0.0016 'International Tables Vol C Tables 4.2.6.8 and 6.1.1.4'
H H 0.0000 0.0000 'International Tables Vol C Tables 4.2.6.8 and 6.1.1.4'
N N 0.0061 0.0033 'International Tables Vol C Tables 4.2.6.8 and 6.1.1.4'
O O 0.0106 0.0060 'International Tables Vol C Tables 4.2.6.8 and 6.1.1.4'
Pb Pb -3.3944 10.1111 'International Tables Vol C Tables 4.2.6.8 and 6.1.1.4'

loop_
_geom_angle_atom_site_label_1
_geom_angle_atom_site_label_2
_geom_angle_atom_site_label_3
_geom_angle
_geom_angle_site_symmetry_1
_geom_angle_site_symmetry_3
C1 O1 Pb1 134.0(4) . .
O1 Pb1 O2 137.13(17) . 2
O7 Pb1 O1 75.90(16) . .
O7 Pb1 O2 83.44(16) . 2
O7 Pb1 O4 87.5(2) . 2_566
O4 Pb1 O1 79.01(19) 2_566 .
O4 Pb1 O2 137.64(19) 2_566 2
C8 N1 C32 120.4(5) . .
O1 C1 O2 126.9(6) . .
O1 C1 C2 117.7(6) . .
O2 C1 C2 115.4(6) . .
O3 Pb2 O6 85.3(2) . 1_556
O3 Pb2 O5 98.16(19) . 1_556
O3 Pb2 C14 92.1(2) . 1_556
O3 Pb2 O8 80.6(2) . 2_566
O6 Pb2 C14 25.90(18) 1_556 1_556
O5 Pb2 O6 53.16(16) 1_556 1_556
O5 Pb2 C14 27.27(18) 1_556 1_556
O5 Pb2 O8 74.81(16) 1_556 2_566
O8 Pb2 O6 123.15(17) 2_566 1_556
O8 Pb2 C14 99.92(19) 2_566 1_556
C1 O2 Pb1 130.3(4) . 2
C9 N2 C17 120.1(5) . .
C3 C2 C1 121.5(6) . .
C3 C2 C7 118.4(6) . .
C7 C2 C1 120.1(6) . .
C24 O3 Pb2 126.1(5) . .
C2 C3 H3 119.3 . .
C4 C3 C2 121.3(6) . .
C4 C3 H3 119.3 . .
C20 C21 C22 120.6(7) . .
C20 C21 C24 120.2(7) . .
C22 C21 C24 119.1(7) . .
C3 C4 H4 119.5 . .
C3 C4 C5 120.9(6) . .
C5 C4 H4 119.5 . .
C26 O7 Pb1 118.2(4) . .
C4 C5 C6 118.3(6) . .
C4 C5 C8 123.5(6) . .
C6 C5 C8 118.2(6) . .
C14 O6 Pb2 90.0(4) . 1_554
C5 C6 H6 119.9 . .
C7 C6 C5 120.3(6) . .
C7 C6 H6 119.9 . .
C14 O5 Pb2 94.8(4) . 1_554
C2 C7 H7 119.7 . .
C6 C7 C2 120.6(6) . .
C6 C7 H7 119.7 . .
C24 O4 Pb1 140.1(5) . 2_566
C19 C18 C17 117.9(6) . .
C23 C18 C17 122.8(6) . .
C23 C18 C19 119.2(6) . .
C13 C12 H12 119.5 . .
C11 C12 H12 119.5 . .
C11 C12 C13 120.9(7) . .
C12 C13 C14 120.7(6) . .
C15 C13 C12 119.1(6) . .
C15 C13 C14 120.1(6) . .
O6 C14 Pb2 64.1(3) . 1_554
O6 C14 O5 122.0(6) . .
O6 C14 C13 121.5(6) . .
O5 C14 Pb2 57.9(3) . 1_554
O5 C14 C13 116.5(6) . .
C13 C14 Pb2 174.1(5) . 1_554
C13 C15 H15 119.4 . .
C16 C15 C13 121.3(6) . .
C16 C15 H15 119.4 . .
C15 C16 H16 120.2 . .
C15 C16 C10 119.7(7) . .
C10 C16 H16 120.2 . .
N1 C8 C5 115.5(5) . .
N1 C8 C9 118.7(6) . .
C9 C8 C5 125.8(6) . .
C26 O8 Pb2 139.9(5) . 2_566
N2 C17 C18 115.2(5) . .
N2 C17 C32 119.1(5) . .
C32 C17 C18 125.8(6) . .
C18 C19 H19 119.9 . .
C20 C19 C18 120.2(7) . .
C20 C19 H19 119.9 . .
C16 C10 C9 118.3(6) . .
C11 C10 C16 118.7(6) . .
C11 C10 C9 122.9(6) . .
C21 C20 C19 119.8(7) . .
C21 C20 H20 120.1 . .
C19 C20 H20 120.1 . .
N2 C9 C8 120.7(6) . .
N2 C9 C10 113.6(5) . .
C8 C9 C10 125.7(6) . .
C21 C22 H22 120.4 . .
C21 C22 C23 119.2(7) . .
C23 C22 H22 120.4 . .
C12 C11 C10 120.2(7) . .
C12 C11 H11 119.9 . .
C10 C11 H11 119.9 . .
C29 C25 C32 120.2(6) 2_556 .
C30 C25 C29 118.7(6) 2_556 2_556
C30 C25 C32 120.9(6) 2_556 .
O7 C26 C27 115.5(6) . .
O8 C26 O7 123.9(6) . .
O8 C26 C27 120.6(6) . .
C28 C27 C26 121.3(6) . .
C31 C27 C26 119.7(6) . .
C31 C27 C28 119.0(6) . .
C27 C28 H28 120.0 . .
C29 C28 C27 120.1(6) . .
C29 C28 H28 120.0 . .
C25 C29 H29 119.6 2_556 .
C28 C29 C25 120.8(6) . 2_556
C28 C29 H29 119.6 . .
C25 C30 H30 119.8 2_556 .
C31 C30 C25 120.4(6) . 2_556
C31 C30 H30 119.8 . .
C27 C31 C30 121.0(6) . .
C27 C31 H31 119.5 . .
C30 C31 H31 119.5 . .
N1 C32 C17 120.0(6) . .
N1 C32 C25 115.0(5) . .
C17 C32 C25 124.9(6) . .
O3 C24 C21 114.6(8) . .
O4 C24 O3 126.3(7) . .
O4 C24 C21 119.1(7) . .
C18 C23 C22 120.9(7) . .
C18 C23 H23 119.6 . .
C22 C23 H23 119.6 . .

loop_
_geom_bond_atom_site_label_1
_geom_bond_atom_site_label_2
_geom_bond_distance
_geom_bond_site_symmetry_2
O1 Pb1 2.435(4) .
O1 C1 1.243(8) .
Pb1 O2 2.554(4) 2
Pb1 O7 2.286(4) .
Pb1 O4 2.428(5) 2_566
N1 C8 1.335(8) .
N1 C32 1.343(8) .
C1 O2 1.265(8) .
C1 C2 1.508(9) .
Pb2 O3 2.331(5) .
Pb2 O6 2.533(5) 1_556
Pb2 O5 2.395(4) 1_556
Pb2 C14 2.816(6) 1_556
Pb2 O8 2.470(5) 2_566
N2 C17 1.337(8) .
N2 C9 1.334(8) .
C2 C3 1.386(9) .
C2 C7 1.401(10) .
O3 C24 1.265(10) .
C3 H3 0.9300 .
C3 C4 1.371(9) .
C21 C20 1.381(10) .
C21 C22 1.389(10) .
C21 C24 1.526(10) .
C4 H4 0.9300 .
C4 C5 1.398(9) .
O7 C26 1.300(8) .
C5 C6 1.401(9) .
C5 C8 1.494(8) .
O6 C14 1.230(8) .
C6 H6 0.9300 .
C6 C7 1.391(9) .
O5 C14 1.295(8) .
C7 H7 0.9300 .
O4 C24 1.243(10) .
C18 C17 1.487(8) .
C18 C19 1.397(9) .
C18 C23 1.383(10) .
C12 H12 0.9300 .
C12 C13 1.380(9) .
C12 C11 1.370(10) .
C13 C14 1.506(9) .
C13 C15 1.379(10) .
C15 H15 0.9300 .
C15 C16 1.370(9) .
C16 H16 0.9300 .
C16 C10 1.404(9) .
C8 C9 1.405(9) .
O8 C26 1.238(8) .
C17 C32 1.407(9) .
C19 H19 0.9300 .
C19 C20 1.389(9) .
C10 C9 1.505(9) .
C10 C11 1.399(10) .
C20 H20 0.9300 .
C22 H22 0.9300 .
C22 C23 1.392(10) .
C11 H11 0.9300 .
C25 C29 1.397(9) 2_556
C25 C30 1.393(9) 2_556
C25 C32 1.486(9) .
C26 C27 1.494(9) .
C27 C28 1.408(9) .
C27 C31 1.375(9) .
C28 H28 0.9300 .
C28 C29 1.373(9) .
C29 H29 0.9300 .
C30 H30 0.9300 .
C30 C31 1.380(9) .
C31 H31 0.9300 .
C23 H23 0.9300 .

loop_
_geom_torsion_atom_site_label_1
_geom_torsion_atom_site_label_2
_geom_torsion_atom_site_label_3
_geom_torsion_atom_site_label_4
_geom_torsion
_geom_torsion_site_symmetry_1
_geom_torsion_site_symmetry_4
O1 C1 O2 Pb1 -11.7(11) . 2
O1 C1 C2 C3 -23.3(10) . .
O1 C1 C2 C7 158.7(7) . .
Pb1 O1 C1 O2 42.4(11) . .
Pb1 O1 C1 C2 -139.8(5) . .
Pb1 O7 C26 O8 5.2(9) . .
Pb1 O7 C26 C27 -174.3(4) . .
Pb1 O4 C24 O3 49.2(13) 2_566 .
Pb1 O4 C24 C21 -130.5(7) 2_566 .
N1 C8 C9 N2 -10.4(11) . .
N1 C8 C9 C10 171.4(7) . .
C1 C2 C3 C4 -174.5(7) . .
C1 C2 C7 C6 175.2(7) . .
Pb2 O3 C24 C21 -160.2(5) . .
Pb2 O3 C24 O4 20.2(12) . .
Pb2 O6 C14 O5 1.3(6) 1_554 .
Pb2 O6 C14 C13 -177.8(5) 1_554 .
Pb2 O5 C14 O6 -1.4(6) 1_554 .
Pb2 O5 C14 C13 177.8(5) 1_554 .
Pb2 O8 C26 O7 -85.1(9) 2_566 .
Pb2 O8 C26 C27 94.4(8) 2_566 .
O2 C1 C2 C3 154.8(7) . .
O2 C1 C2 C7 -23.3(10) . .
N2 C17 C32 N1 -9.0(11) . .
N2 C17 C32 C25 167.3(7) . .
C2 C1 O2 Pb1 170.5(4) . 2
C2 C3 C4 C5 -0.3(12) . .
C3 C2 C7 C6 -3.0(11) . .
C3 C4 C5 C6 -3.5(11) . .
C3 C4 C5 C8 176.6(7) . .
C21 C22 C23 C18 0.1(12) . .
C4 C5 C6 C7 4.1(11) . .
C4 C5 C8 N1 159.4(7) . .
C4 C5 C8 C9 -23.4(11) . .
O7 C26 C27 C28 12.9(10) . .
O7 C26 C27 C31 -169.3(7) . .
C5 C6 C7 C2 -0.8(12) . .
C5 C8 C9 N2 172.5(7) . .
C5 C8 C9 C10 -5.8(12) . .
C6 C5 C8 N1 -20.4(10) . .
C6 C5 C8 C9 156.8(7) . .
C7 C2 C3 C4 3.6(11) . .
C18 C17 C32 N1 170.7(7) . .
C18 C17 C32 C25 -13.0(12) . .
C18 C19 C20 C21 0.3(12) . .
C12 C13 C14 O6 -2.5(10) . .
C12 C13 C14 O5 178.3(6) . .
C12 C13 C15 C16 1.7(10) . .
C13 C12 C11 C10 -0.4(11) . .
C13 C15 C16 C10 -1.8(10) . .
C14 C13 C15 C16 -175.3(6) . .
C15 C13 C14 O6 174.4(6) . .
C15 C13 C14 O5 -4.8(9) . .
C15 C16 C10 C9 177.8(6) . .
C15 C16 C10 C11 0.9(10) . .
C16 C10 C9 N2 -52.7(9) . .
C16 C10 C9 C8 125.6(8) . .
C16 C10 C11 C12 0.2(10) . .
C8 N1 C32 C17 5.5(11) . .
C8 N1 C32 C25 -171.1(7) . .
C8 C5 C6 C7 -176.1(7) . .
O8 C26 C27 C28 -166.7(7) . .
O8 C26 C27 C31 11.2(10) . .
C17 N2 C9 C8 6.9(11) . .
C17 N2 C9 C10 -174.6(7) . .
C17 C18 C19 C20 179.6(7) . .
C17 C18 C23 C22 -179.8(7) . .
C19 C18 C17 N2 -35.6(10) . .
C19 C18 C17 C32 144.6(8) . .
C19 C18 C23 C22 -0.9(12) . .
C20 C21 C22 C23 0.9(12) . .
C20 C21 C24 O3 1.6(11) . .
C20 C21 C24 O4 -178.8(8) . .
C9 N2 C17 C18 -177.2(7) . .
C9 N2 C17 C32 2.6(11) . .
C9 C10 C11 C12 -176.5(6) . .
C22 C21 C20 C19 -1.1(12) . .
C22 C21 C24 O3 -176.4(7) . .
C22 C21 C24 O4 3.3(11) . .
C11 C12 C13 C14 176.4(6) . .
C11 C12 C13 C15 -0.5(10) . .
C11 C10 C9 N2 124.0(7) . .
C11 C10 C9 C8 -57.7(10) . .
C25 C30 C31 C27 1.9(12) 2_556 .
C26 C27 C28 C29 177.8(7) . .
C26 C27 C31 C30 -179.8(7) . .
C27 C28 C29 C25 2.1(12) . 2_556
C28 C27 C31 C30 -2.0(11) . .
C29 C25 C32 N1 -38.8(10) 2_556 .
C29 C25 C32 C17 144.7(8) 2_556 .
C30 C25 C32 N1 135.7(7) 2_556 .
C30 C25 C32 C17 -40.7(11) 2_556 .
C31 C27 C28 C29 0.0(11) . .
C32 N1 C8 C5 -178.7(6) . .
C32 N1 C8 C9 3.9(11) . .
C24 C21 C20 C19 -179.1(7) . .
C24 C21 C22 C23 178.9(7) . .
C23 C18 C17 N2 143.3(7) . .
C23 C18 C17 C32 -36.4(11) . .
C23 C18 C19 C20 0.7(12) . .

loop_
_platon_squeeze_void_nr
_platon_squeeze_void_average_x
_platon_squeeze_void_average_y
_platon_squeeze_void_average_z
_platon_squeeze_void_volume
_platon_squeeze_void_count_electrons
_platon_squeeze_void_content
1 -0.046 0.000 0.500 283 99 ' '
2 0.000 0.500 1.000 132 30 ' '
